data_2228655
loop_
_publ_author_name
'Kriel, Frederik H.'
'Fernandes, Manuel A.'
'Coates, Judy'

_publ_section_title
;
 [\m-1,2-Bis(diphenylphosphanyl)-1,2-dimethylhydrazine-\k^2^<i>P</i>:<i>P</i>']bis[chloridogold(I)]
;
_journal_coeditor_code BR2152
_journal_issue 1
_journal_name_full 'Acta Crystallographica Section E'
_journal_page_first m42
_journal_paper_doi 10.1107/S1600536810050506
_journal_volume 67
_journal_year 2011
_chemical_formula_iupac '[Au2 Cl2 (C26 H26 N2 P2)]'
_chemical_formula_moiety 'C26 H26 Au2 Cl2 N2 P2'
_chemical_formula_sum 'C26 H26 Au2 Cl2 N2 P2'
_chemical_formula_weight 893.26
_chemical_name_systematic
'[\m-1,2-Bis(diphenylphosphanyl)-1,2-dimethylhydrazine-\k^2^<i>P</i>:<i>P</i>']bis[chloridogold(I)]'
_space_group_IT_number 92
_symmetry_cell_setting tetragonal
_symmetry_space_group_name_Hall 'P 4abw 2nw'
_symmetry_space_group_name_H-M 'P 41 21 2'
_atom_sites_solution_hydrogens geom
_atom_sites_solution_primary direct
_atom_sites_solution_secondary difmap
_audit_creation_method SHELXL-97
_cell_angle_alpha 90.00
_cell_angle_beta 90.00
_cell_angle_gamma 90.00
_cell_formula_units_Z 4
_cell_length_a 10.6720(14)
_cell_length_b 10.6720(14)
_cell_length_c 23.439(4)
_cell_measurement_reflns_used 7602
_cell_measurement_temperature 173(2)
_cell_measurement_theta_max 49.510
_cell_measurement_theta_min 5.163
_cell_volume 2669.5(7)
_computing_cell_refinement 'SAINT-Plus (Bruker, 1999)'
_computing_data_collection 'SMART-NT (Bruker, 1998)'
_computing_data_reduction 'SAINT-Plus (Bruker, 1999)'
_computing_molecular_graphics
;
ORTEP-3 (Farrugia, 1997) and <i>Mercury</i> (Macrae <i>et al.</i>,
2008)
;
_computing_publication_material 'WinGX (Farrugia, 1999)'
_computing_structure_refinement 'SHELXL97 (Sheldrick, 2008)'
_computing_structure_solution 'SHELXS97 (Sheldrick, 2008)'
_diffrn_ambient_temperature 173(2)
_diffrn_measured_fraction_theta_full 0.999
_diffrn_measured_fraction_theta_max 0.999
_diffrn_measurement_device_type 'Bruker SMART CCD area-detector'
_diffrn_measurement_method 'phi and omega scans'
_diffrn_radiation_monochromator graphite
_diffrn_radiation_source 'fine-focus sealed tube'
_diffrn_radiation_type MoK\a
_diffrn_radiation_wavelength 0.71073
_diffrn_reflns_av_R_equivalents 0.0906
_diffrn_reflns_av_sigmaI/netI 0.0629
_diffrn_reflns_limit_h_max 14
_diffrn_reflns_limit_h_min -14
_diffrn_reflns_limit_k_max 14
_diffrn_reflns_limit_k_min -11
_diffrn_reflns_limit_l_max 31
_diffrn_reflns_limit_l_min -31
_diffrn_reflns_number 25347
_diffrn_reflns_theta_full 28.29
_diffrn_reflns_theta_max 28.29
_diffrn_reflns_theta_min 2.10
_exptl_absorpt_coefficient_mu 11.317
_exptl_absorpt_correction_T_max 0.4566
_exptl_absorpt_correction_T_min 0.2936
_exptl_absorpt_correction_type integration
_exptl_absorpt_process_details '(SADABS; Bruker, 1999)'
_exptl_crystal_colour Colourless
_exptl_crystal_density_diffrn 2.223
_exptl_crystal_density_method 'not measured'
_exptl_crystal_description Prismic
_exptl_crystal_F_000 1672
_exptl_crystal_size_max 0.18
_exptl_crystal_size_mid 0.10
_exptl_crystal_size_min 0.08
_refine_diff_density_max 1.429
_refine_diff_density_min -0.782
_refine_ls_abs_structure_details 'Flack (1983), 1332 Friedel pairs'
_refine_ls_abs_structure_Flack 0.011(10)
_refine_ls_extinction_method none
_refine_ls_goodness_of_fit_ref 0.976
_refine_ls_hydrogen_treatment constr
_refine_ls_matrix_type full
_refine_ls_number_parameters 154
_refine_ls_number_reflns 3312
_refine_ls_number_restraints 0
_refine_ls_restrained_S_all 0.976
_refine_ls_R_factor_all 0.0467
_refine_ls_R_factor_gt 0.0296
_refine_ls_shift/su_max 0.000
_refine_ls_shift/su_mean 0.000
_refine_ls_structure_factor_coef Fsqd
_refine_ls_weighting_details 'calc w=1/[\s^2^(Fo^2^)+(0.0218P)^2^+0.0000P] where P=(Fo^2^+2Fc^2^)/3'
_refine_ls_weighting_scheme calc
_refine_ls_wR_factor_gt 0.0531
_refine_ls_wR_factor_ref 0.0560
_reflns_number_gt 2709
_reflns_number_total 3312
_reflns_threshold_expression I>2sigma(I)
_cod_data_source_file br2152.cif
_cod_data_source_block I
_cod_database_code 2228655
_cod_database_fobs_code 2228655

loop_
_symmetry_equiv_pos_as_xyz
'x, y, z'
'-x, -y, z+1/2'
'x+1/2, -y+1/2, -z+3/4'
'-x+1/2, y+1/2, -z+1/4'
'-y, -x, -z+1/2'
'y, x, -z'
'y+1/2, -x+1/2, z+3/4'
'-y+1/2, x+1/2, z+1/4'

loop_
_atom_site_type_symbol
_atom_site_label
_atom_site_fract_x
_atom_site_fract_y
_atom_site_fract_z
_atom_site_U_iso_or_equiv
_atom_site_adp_type
_atom_site_calc_flag
_atom_site_refinement_flags
_atom_site_occupancy
_atom_site_disorder_assembly
_atom_site_disorder_group
C C1 0.0733(7) 0.2483(7) -0.0265(3) 0.0412(18) Uani d . 1 . .
H H1A 0.0168 0.3183 -0.0269 0.062 Uiso calc R 1 . .
H H1B 0.0377 0.1816 -0.0043 0.062 Uiso calc R 1 . .
H H1C 0.0871 0.2199 -0.0649 0.062 Uiso calc R 1 . .
C C11 0.1070(6) 0.3372(6) 0.1127(2) 0.0242(14) Uani d . 1 . .
C C12 -0.0234(7) 0.3312(6) 0.1112(2) 0.0272(16) Uani d . 1 . .
H H12 -0.0658 0.3546 0.0782 0.033 Uiso calc R 1 . .
C C13 -0.0888(7) 0.2919(6) 0.1571(3) 0.0367(17) Uani d . 1 . .
H H13 -0.1758 0.2884 0.1555 0.044 Uiso calc R 1 . .
C C14 -0.0262(7) 0.2563(6) 0.2072(3) 0.0378(19) Uani d . 1 . .
H H14 -0.0719 0.2331 0.2393 0.045 Uiso calc R 1 . .
C C15 0.1029(8) 0.2556(6) 0.2089(2) 0.0325(17) Uani d . 1 . .
H H15 0.1450 0.2271 0.2411 0.039 Uiso calc R 1 . .
C C16 0.1693(6) 0.2981(6) 0.1618(3) 0.0277(16) Uani d . 1 . .
H H16 0.2564 0.3006 0.1630 0.033 Uiso calc R 1 . .
C C21 0.1195(6) 0.5279(6) 0.0255(3) 0.0248(15) Uani d . 1 . .
C C22 0.0479(6) 0.6049(6) 0.0614(2) 0.0315(16) Uani d . 1 . .
H H22 0.0321 0.5804 0.0988 0.038 Uiso calc R 1 . .
C C23 0.0009(7) 0.7174(7) 0.0411(3) 0.0358(18) Uani d . 1 . .
H H23 -0.0455 0.7687 0.0652 0.043 Uiso calc R 1 . .
C C24 0.0220(7) 0.7542(7) -0.0142(3) 0.0387(19) Uani d . 1 . .
H H24 -0.0114 0.8291 -0.0276 0.046 Uiso calc R 1 . .
C C25 0.0927(7) 0.6797(6) -0.0496(3) 0.0356(17) Uani d . 1 . .
H H25 0.1082 0.7052 -0.0868 0.043 Uiso calc R 1 . .
C C26 0.1405(6) 0.5680(7) -0.0303(3) 0.0311(16) Uani d . 1 . .
H H26 0.1877 0.5184 -0.0549 0.037 Uiso calc R 1 . .
N N 0.1921(5) 0.2864(5) -0.0014(2) 0.0235(12) Uani d . 1 . .
P P 0.19968(15) 0.39132(16) 0.05313(6) 0.0224(4) Uani d . 1 . .
Cl Cl 0.60720(16) 0.45361(16) 0.09865(6) 0.0346(4) Uani d . 1 . .
Au Au 0.40052(2) 0.42768(2) 0.073875(9) 0.02472(7) Uani d . 1 . .

loop_
_atom_site_aniso_label
_atom_site_aniso_U_11
_atom_site_aniso_U_22
_atom_site_aniso_U_33
_atom_site_aniso_U_12
_atom_site_aniso_U_13
_atom_site_aniso_U_23
C1 0.033(5) 0.046(5) 0.044(4) 0.007(4) -0.011(4) -0.019(4)
C11 0.024(4) 0.023(3) 0.025(3) 0.005(3) 0.001(3) 0.004(3)
C12 0.033(4) 0.026(4) 0.023(4) 0.001(3) -0.002(3) 0.004(3)
C13 0.028(4) 0.028(4) 0.054(4) -0.002(4) 0.004(4) 0.003(3)
C14 0.043(5) 0.026(4) 0.045(4) -0.010(4) 0.016(4) 0.003(3)
C15 0.057(5) 0.019(3) 0.021(3) 0.009(4) -0.003(3) 0.003(3)
C16 0.027(4) 0.022(4) 0.035(4) 0.002(3) 0.002(3) -0.008(3)
C21 0.015(3) 0.028(4) 0.031(3) -0.005(3) -0.008(3) 0.003(3)
C22 0.036(4) 0.034(4) 0.025(3) 0.003(4) -0.007(3) -0.003(3)
C23 0.027(4) 0.032(4) 0.048(5) 0.006(3) -0.001(3) -0.015(4)
C24 0.039(5) 0.022(4) 0.055(5) 0.006(4) -0.009(4) 0.009(4)
C25 0.034(4) 0.037(4) 0.036(4) 0.004(4) -0.001(3) 0.014(3)
C26 0.021(3) 0.040(4) 0.032(4) 0.006(3) 0.002(3) -0.007(4)
N 0.019(3) 0.024(3) 0.027(3) 0.007(2) -0.002(2) -0.006(2)
P 0.0200(8) 0.0247(10) 0.0226(7) 0.0048(8) -0.0003(6) -0.0011(7)
Cl 0.0263(9) 0.0423(10) 0.0353(8) -0.0062(8) -0.0089(7) 0.0025(7)
Au 0.02271(14) 0.02537(15) 0.02609(10) 0.00065(11) -0.00336(11) -0.00038(11)

loop_
_atom_type_symbol
_atom_type_description
_atom_type_scat_dispersion_real
_atom_type_scat_dispersion_imag
_atom_type_scat_source
C C 0.0033 0.0016 'International Tables Vol C Tables 4.2.6.8 and 6.1.1.4'
H H 0.0000 0.0000 'International Tables Vol C Tables 4.2.6.8 and 6.1.1.4'
N N 0.0061 0.0033 'International Tables Vol C Tables 4.2.6.8 and 6.1.1.4'
P P 0.1023 0.0942 'International Tables Vol C Tables 4.2.6.8 and 6.1.1.4'
Cl Cl 0.1484 0.1585 'International Tables Vol C Tables 4.2.6.8 and 6.1.1.4'
Au Au -2.0133 8.8022 'International Tables Vol C Tables 4.2.6.8 and 6.1.1.4'

loop_
_geom_angle_atom_site_label_1
_geom_angle_atom_site_label_2
_geom_angle_atom_site_label_3
_geom_angle_site_symmetry_1
_geom_angle_site_symmetry_3
_geom_angle
_geom_angle_publ_flag
N C1 H1A . . 109.5 ?
N C1 H1B . . 109.5 ?
H1A C1 H1B . . 109.5 ?
N C1 H1C . . 109.5 ?
H1A C1 H1C . . 109.5 ?
H1B C1 H1C . . 109.5 ?
C16 C11 C12 . . 118.9(6) ?
C16 C11 P . . 118.2(5) ?
C12 C11 P . . 122.9(5) ?
C13 C12 C11 . . 120.8(6) ?
C13 C12 H12 . . 119.6 ?
C11 C12 H12 . . 119.6 ?
C12 C13 C14 . . 120.3(7) ?
C12 C13 H13 . . 119.8 ?
C14 C13 H13 . . 119.8 ?
C15 C14 C13 . . 120.0(6) ?
C15 C14 H14 . . 120.0 ?
C13 C14 H14 . . 120.0 ?
C14 C15 C16 . . 119.1(6) ?
C14 C15 H15 . . 120.4 ?
C16 C15 H15 . . 120.4 ?
C15 C16 C11 . . 120.8(6) ?
C15 C16 H16 . . 119.6 ?
C11 C16 H16 . . 119.6 ?
C26 C21 C22 . . 118.1(6) ?
C26 C21 P . . 120.4(5) ?
C22 C21 P . . 120.9(5) ?
C23 C22 C21 . . 119.9(6) ?
C23 C22 H22 . . 120.1 ?
C21 C22 H22 . . 120.1 ?
C24 C23 C22 . . 120.8(6) ?
C24 C23 H23 . . 119.6 ?
C22 C23 H23 . . 119.6 ?
C23 C24 C25 . . 119.6(6) ?
C23 C24 H24 . . 120.2 ?
C25 C24 H24 . . 120.2 ?
C26 C25 C24 . . 120.5(6) ?
C26 C25 H25 . . 119.7 ?
C24 C25 H25 . . 119.7 ?
C25 C26 C21 . . 121.0(6) ?
C25 C26 H26 . . 119.5 ?
C21 C26 H26 . . 119.5 ?
N N C1 6 . 115.9(4) ?
N N P 6 . 113.3(5) ?
C1 N P . . 121.9(4) ?
N P C11 . . 110.1(3) ?
N P C21 . . 103.8(3) ?
C11 P C21 . . 106.0(3) ?
N P Au . . 108.89(18) ?
C11 P Au . . 114.4(2) ?
C21 P Au . . 113.1(2) ?
P Au Cl . . 176.34(6) ?

loop_
_geom_bond_atom_site_label_1
_geom_bond_atom_site_label_2
_geom_bond_site_symmetry_2
_geom_bond_distance
_geom_bond_publ_flag
C1 N . 1.455(8) ?
C1 H1A . 0.9600 ?
C1 H1B . 0.9600 ?
C1 H1C . 0.9600 ?
C11 C16 . 1.393(8) ?
C11 C12 . 1.394(9) ?
C11 P . 1.805(6) ?
C12 C13 . 1.349(9) ?
C12 H12 . 0.9300 ?
C13 C14 . 1.404(9) ?
C13 H13 . 0.9300 ?
C14 C15 . 1.379(10) ?
C14 H14 . 0.9300 ?
C15 C16 . 1.388(8) ?
C15 H15 . 0.9300 ?
C16 H16 . 0.9300 ?
C21 C26 . 1.394(8) ?
C21 C22 . 1.402(9) ?
C21 P . 1.811(6) ?
C22 C23 . 1.386(9) ?
C22 H22 . 0.9300 ?
C23 C24 . 1.372(9) ?
C23 H23 . 0.9300 ?
C24 C25 . 1.374(9) ?
C24 H24 . 0.9300 ?
C25 C26 . 1.373(9) ?
C25 H25 . 0.9300 ?
C26 H26 . 0.9300 ?
N N 6 1.425(10) ?
N P . 1.702(5) ?
P Au . 2.2318(16) ?
Cl Au . 2.2976(17) ?

loop_
_geom_torsion_atom_site_label_1
_geom_torsion_atom_site_label_2
_geom_torsion_atom_site_label_3
_geom_torsion_atom_site_label_4
_geom_torsion_site_symmetry_1
_geom_torsion_site_symmetry_2
_geom_torsion_site_symmetry_3
_geom_torsion_site_symmetry_4
_geom_torsion
_geom_torsion_publ_flag
C16 C11 C12 C13 . . . . 2.0(10) ?
P C11 C12 C13 . . . . -179.0(5) ?
C11 C12 C13 C14 . . . . 0.0(10) ?
C12 C13 C14 C15 . . . . -3.1(10) ?
C13 C14 C15 C16 . . . . 4.1(10) ?
C14 C15 C16 C11 . . . . -2.1(9) ?
C12 C11 C16 C15 . . . . -0.9(9) ?
P C11 C16 C15 . . . . 180.0(5) ?
C26 C21 C22 C23 . . . . -0.2(10) ?
P C21 C22 C23 . . . . 171.6(5) ?
C21 C22 C23 C24 . . . . 0.9(10) ?
C22 C23 C24 C25 . . . . -1.3(11) ?
C23 C24 C25 C26 . . . . 1.1(11) ?
C24 C25 C26 C21 . . . . -0.5(10) ?
C22 C21 C26 C25 . . . . 0.0(9) ?
P C21 C26 C25 . . . . -171.8(5) ?
N N P C11 6 . . . -89.2(4) ?
C1 N P C11 . . . . 56.8(6) ?
N N P C21 6 . . . 157.7(3) ?
C1 N P C21 . . . . -56.3(6) ?
N N P Au 6 . . . 37.0(4) ?
C1 N P Au . . . . -177.0(5) ?
C16 C11 P N . . . . 110.1(5) ?
C12 C11 P N . . . . -69.0(6) ?
C16 C11 P C21 . . . . -138.3(5) ?
C12 C11 P C21 . . . . 42.7(6) ?
C16 C11 P Au . . . . -13.0(6) ?
C12 C11 P Au . . . . 168.0(5) ?
C26 C21 P N . . . . -42.6(6) ?
C22 C21 P N . . . . 145.7(5) ?
C26 C21 P C11 . . . . -158.7(5) ?
C22 C21 P C11 . . . . 29.7(6) ?
C26 C21 P Au . . . . 75.2(5) ?
C22 C21 P Au . . . . -96.5(5) ?
